data_7113031
loop_
_publ_author_name
'Xiang, Jing'
'Man, Wai-Lun'
'Guo, Junfang'
'Yiu, Shek-Man'
'Lee, Gene-Hsiang'
'Peng, Shie-Ming'
'Xu, Guancheng'
'Gao, Song'
'Lau, Tai-Chu'

_publ_section_title
;
 A novel tricyanoruthenium(III) building block for the construction of
 bimetallic coordination polymers.
;
_journal_issue 33
_journal_name_full 'Chemical communications (Cambridge, England)'
_journal_page_first 6102
_journal_page_last 6104
_journal_paper_doi 10.1039/c001732a
_journal_volume 46
_journal_year 2010
_chemical_formula_sum 'C22 H28 Co N5 O7 Ru'
_chemical_formula_weight 634.49
_chemical_name_systematic
;
?
;
_space_group_IT_number 2
_symmetry_cell_setting triclinic
_symmetry_space_group_name_Hall '-P 1'
_symmetry_space_group_name_H-M 'P -1'
_atom_sites_solution_hydrogens geom
_atom_sites_solution_primary direct
_atom_sites_solution_secondary difmap
_audit_creation_method SHELXL-97
_cell_angle_alpha 73.227(4)
_cell_angle_beta 79.510(5)
_cell_angle_gamma 75.456(5)
_cell_formula_units_Z 2
_cell_length_a 10.2969(6)
_cell_length_b 10.5624(8)
_cell_length_c 13.0000(11)
_cell_measurement_reflns_used 4731
_cell_measurement_temperature 150(2)
_cell_measurement_theta_max 25.00
_cell_measurement_theta_min 2.00
_cell_volume 1301.15(17)
_computing_cell_refinement DENZO-SMN
_computing_data_collection 'NONIUS COLLECT'
_computing_data_reduction DENZO-SMN
_computing_molecular_graphics 'Bruker SHELXTL'
_computing_publication_material 'Bruker SHELXTL'
_computing_structure_refinement 'SHELXL-97 (Sheldrick, 1997)'
_computing_structure_solution 'SHELXS-97 (Sheldrick, 1990)'
_diffrn_ambient_temperature 150(2)
_diffrn_measured_fraction_theta_full 0.996
_diffrn_measured_fraction_theta_max 0.996
_diffrn_measurement_device_type 'NONIUS KappaCCD'
_diffrn_measurement_method '\w scans'
_diffrn_radiation_monochromator graphite
_diffrn_radiation_source 'fine-focus sealed tube'
_diffrn_radiation_type MoK\a
_diffrn_radiation_wavelength 0.71073
_diffrn_reflns_av_R_equivalents 0.1235
_diffrn_reflns_av_sigmaI/netI 0.1225
_diffrn_reflns_limit_h_max 12
_diffrn_reflns_limit_h_min -12
_diffrn_reflns_limit_k_max 12
_diffrn_reflns_limit_k_min -12
_diffrn_reflns_limit_l_max 15
_diffrn_reflns_limit_l_min -15
_diffrn_reflns_number 12825
_diffrn_reflns_theta_full 25.00
_diffrn_reflns_theta_max 25.00
_diffrn_reflns_theta_min 1.65
_exptl_absorpt_coefficient_mu 1.267
_exptl_absorpt_correction_T_max 0.922
_exptl_absorpt_correction_T_min 0.584
_exptl_absorpt_correction_type multi-scan
_exptl_absorpt_process_details 'SORTAV, (Blessing, 1995)'
_exptl_crystal_colour dark-brown
_exptl_crystal_density_diffrn 1.619
_exptl_crystal_density_method 'not measured'
_exptl_crystal_description block
_exptl_crystal_F_000 644
_exptl_crystal_size_max 0.15
_exptl_crystal_size_mid 0.06
_exptl_crystal_size_min 0.06
_refine_diff_density_max 2.263
_refine_diff_density_min -1.807
_refine_diff_density_rms 0.224
_refine_ls_extinction_method none
_refine_ls_goodness_of_fit_ref 1.013
_refine_ls_hydrogen_treatment constr
_refine_ls_matrix_type full
_refine_ls_number_parameters 362
_refine_ls_number_reflns 4580
_refine_ls_number_restraints 0
_refine_ls_restrained_S_all 1.013
_refine_ls_R_factor_all 0.1364
_refine_ls_R_factor_gt 0.0821
_refine_ls_shift/su_max 0.016
_refine_ls_shift/su_mean 0.001
_refine_ls_structure_factor_coef Fsqd
_refine_ls_weighting_details 'calc w=1/[\s^2^(Fo^2^)+(0.1316P)^2^+0.0000P] where P=(Fo^2^+2Fc^2^)/3'
_refine_ls_weighting_scheme calc
_refine_ls_wR_factor_gt 0.1980
_refine_ls_wR_factor_ref 0.2315
_reflns_number_gt 2682
_reflns_number_total 4580
_reflns_threshold_expression >2sigma(I)
_cod_data_source_file c001732a.txt
_cod_data_source_block 4
_cod_depositor_comments
;
The following automatic conversions were performed:

'_symmetry_cell_setting' value 'Triclinic' changed to 'triclinic'
according to
/usr/data/users/saulius/automatic-downloads/retrospective/RSC/lib/dictionaries/cif_core.dic
dictionary named 'cif_core.dic' version 2.4.2 from 2011-04-26.

Automatic conversion script
Id: cif_fix_values 2281 2013-09-26 08:29:07Z andrius 
;
_cod_original_sg_symbol_H-M P-1
_cod_database_code 7113031

loop_
_symmetry_equiv_pos_as_xyz
'x, y, z'
'-x, -y, -z'

loop_
_atom_site_label
_atom_site_type_symbol
_atom_site_fract_x
_atom_site_fract_y
_atom_site_fract_z
_atom_site_U_iso_or_equiv
_atom_site_adp_type
_atom_site_occupancy
_atom_site_symmetry_multiplicity
_atom_site_calc_flag
_atom_site_refinement_flags
_atom_site_disorder_assembly
_atom_site_disorder_group
Ru Ru -0.33887(7) 0.78220(8) 0.81718(6) 0.0328(3) Uani 1 1 d . . .
Co Co -0.34732(11) 0.28455(12) 0.82027(10) 0.0310(4) Uani 1 1 d . . .
O1 O -0.1954(6) 0.7307(7) 0.9155(6) 0.0467(18) Uani 1 1 d . A .
O2 O -0.4689(7) 0.8305(7) 0.7145(5) 0.0433(17) Uani 1 1 d . A .
O3 O -0.5464(6) 0.3695(7) 0.7737(6) 0.0434(17) Uani 1 1 d . . .
H3 H -0.6070 0.3161 0.8045 0.065 Uiso 1 1 d R . .
O4 O -0.1454(6) 0.2084(7) 0.8469(6) 0.0470(18) Uani 1 1 d . . .
H4 H -0.1135 0.2700 0.7907 0.070 Uiso 1 1 d R . .
O5 O -0.2808(8) 0.3268(7) 0.6499(5) 0.052(2) Uani 1 1 d . . .
H5 H -0.2405 0.2723 0.6062 0.079 Uiso 1 1 d R . .
N1 N -0.3193(8) 0.4757(9) 0.8175(7) 0.039(2) Uani 1 1 d . . .
N2 N -0.5640(8) 0.7523(8) 1.0200(6) 0.0323(17) Uani 1 1 d . . .
N3 N -0.3604(8) 1.0930(8) 0.8104(6) 0.0361(18) Uani 1 1 d . . .
N4 N -0.174(2) 0.7970(18) 0.7127(14) 0.033(3) Uani 0.50 1 d P A 1
N5 N 0.061(4) 0.787(3) 0.480(3) 0.069(10) Uani 0.50 1 d P A 1
N4' N -0.214(2) 0.8072(18) 0.6639(16) 0.033(3) Uani 0.50 1 d P A 2
N5' N 0.060(4) 0.855(3) 0.476(3) 0.066(10) Uani 0.50 1 d P A 2
C1 C -0.3205(9) 0.5823(10) 0.8218(7) 0.033(2) Uani 1 1 d . A .
C2 C -0.4848(9) 0.7637(9) 0.9440(8) 0.031(2) Uani 1 1 d . A .
C3 C -0.3556(9) 0.9816(10) 0.8123(7) 0.030(2) Uani 1 1 d . A .
C4 C -0.0700(9) 0.7424(10) 0.8700(9) 0.042(2) Uani 1 1 d . . .
C5 C 0.0288(10) 0.7171(11) 0.9382(9) 0.047(3) Uani 1 1 d . A .
H5A H 0.0092 0.6791 1.0135 0.057 Uiso 1 1 calc R . .
C6 C 0.1530(11) 0.7461(14) 0.8985(13) 0.067(4) Uani 1 1 d . . .
H6 H 0.2198 0.7258 0.9458 0.080 Uiso 1 1 calc R A .
C7 C 0.1820(14) 0.8048(16) 0.7898(14) 0.083(5) Uani 1 1 d . A .
H7 H 0.2656 0.8321 0.7638 0.099 Uiso 1 1 calc R . .
C8 C 0.0909(16) 0.8239(13) 0.7190(11) 0.073(4) Uani 1 1 d . . .
H8 H 0.1136 0.8588 0.6436 0.087 Uiso 1 1 calc R A .
C9 C -0.0371(11) 0.7912(11) 0.7591(9) 0.051(3) Uani 1 1 d . A .
C10 C -0.2892(10) 0.8118(10) 0.5688(9) 0.045(3) Uani 1 1 d . . .
C11 C -0.2545(15) 0.8027(14) 0.4630(12) 0.078(4) Uani 1 1 d . A .
H11 H -0.1623 0.7920 0.4330 0.094 Uiso 1 1 calc R . .
C12 C -0.3530(19) 0.8089(15) 0.3994(11) 0.082(5) Uani 1 1 d . . .
H12 H -0.3280 0.8039 0.3264 0.098 Uiso 1 1 calc R A .
C13 C -0.4831(16) 0.8219(13) 0.4422(10) 0.068(4) Uani 1 1 d . A .
H13 H -0.5496 0.8233 0.3996 0.081 Uiso 1 1 calc R . .
C14 C -0.5209(12) 0.8330(11) 0.5446(9) 0.049(3) Uani 1 1 d . . .
H14 H -0.6141 0.8470 0.5716 0.059 Uiso 1 1 calc R A .
C15 C -0.4244(10) 0.8244(9) 0.6131(8) 0.038(2) Uani 1 1 d . A .
C16 C -0.166(3) 0.803(2) 0.6063(17) 0.040(5) Uani 0.50 1 d P A 1
C17 C -0.038(3) 0.794(4) 0.539(3) 0.046(8) Uani 0.50 1 d P A 1
C16' C -0.096(2) 0.814(2) 0.6593(19) 0.040(5) Uani 0.50 1 d P A 2
C17' C -0.003(3) 0.832(4) 0.556(3) 0.057(9) Uani 0.50 1 d P A 2
C18 C -0.6199(12) 0.4979(12) 0.7915(13) 0.078(4) Uani 1 1 d . . .
H18A H -0.6145 0.4997 0.8655 0.117 Uiso 1 1 calc R . .
H18B H -0.7147 0.5109 0.7810 0.117 Uiso 1 1 calc R . .
H18C H -0.5806 0.5705 0.7400 0.117 Uiso 1 1 calc R . .
C19 C -0.0620(13) 0.0818(14) 0.8439(15) 0.098(6) Uani 1 1 d . . .
H19A H -0.1037 0.0102 0.8944 0.146 Uiso 1 1 calc R . .
H19B H 0.0264 0.0767 0.8647 0.146 Uiso 1 1 calc R . .
H19C H -0.0504 0.0701 0.7704 0.146 Uiso 1 1 calc R . .
C20 C -0.3196(15) 0.4465(14) 0.5703(10) 0.076(4) Uani 1 1 d . . .
H20A H -0.3969 0.5055 0.6010 0.113 Uiso 1 1 calc R . .
H20B H -0.3450 0.4246 0.5094 0.113 Uiso 1 1 calc R . .
H20C H -0.2440 0.4930 0.5449 0.113 Uiso 1 1 calc R . .
O6 O -0.7353(7) 0.2245(7) 0.8834(6) 0.0464(18) Uani 1 1 d . . .
H6A H -0.7546 0.2482 0.9416 0.070 Uiso 1 1 calc R . .
C21 C -0.6965(11) 0.0790(11) 0.9067(9) 0.050(3) Uani 1 1 d . . .
H21A H -0.6720 0.0514 0.8387 0.076 Uiso 1 1 calc R . .
H21B H -0.7723 0.0396 0.9490 0.076 Uiso 1 1 calc R . .
H21C H -0.6188 0.0473 0.9481 0.076 Uiso 1 1 calc R . .
O7 O 0.0544(8) 0.3378(10) 0.7597(7) 0.075(3) Uani 1 1 d . . .
H7A H 0.0453 0.3379 0.8253 0.113 Uiso 1 1 calc R . .
C22 C 0.0437(14) 0.4649(14) 0.6982(13) 0.087(5) Uani 1 1 d . . .
H22A H -0.0375 0.4909 0.6612 0.131 Uiso 1 1 calc R . .
H22B H 0.1236 0.4710 0.6445 0.131 Uiso 1 1 calc R . .
H22C H 0.0371 0.5261 0.7440 0.131 Uiso 1 1 calc R . .

loop_
_atom_site_aniso_label
_atom_site_aniso_U_11
_atom_site_aniso_U_22
_atom_site_aniso_U_33
_atom_site_aniso_U_23
_atom_site_aniso_U_13
_atom_site_aniso_U_12
Ru 0.0259(4) 0.0316(5) 0.0408(5) -0.0106(3) -0.0065(3) -0.0024(3)
Co 0.0274(7) 0.0284(7) 0.0373(7) -0.0096(6) -0.0050(5) -0.0037(5)
O1 0.029(4) 0.044(4) 0.070(5) -0.015(4) -0.012(3) -0.009(3)
O2 0.043(4) 0.041(4) 0.041(4) -0.009(3) -0.014(3) 0.005(3)
O3 0.030(3) 0.038(4) 0.062(5) -0.013(3) -0.018(3) 0.002(3)
O4 0.028(3) 0.044(4) 0.066(5) -0.011(4) -0.011(3) -0.002(3)
O5 0.063(5) 0.047(4) 0.036(4) -0.002(3) -0.003(4) -0.002(4)
N1 0.026(4) 0.037(5) 0.048(5) -0.007(4) -0.005(3) 0.003(4)
N2 0.028(4) 0.037(5) 0.029(4) -0.004(3) -0.004(3) -0.006(3)
N3 0.036(4) 0.032(5) 0.043(5) -0.013(4) -0.008(4) -0.005(3)
N4 0.048(10) 0.028(6) 0.016(10) 0.001(7) -0.011(6) 0.000(6)
N5 0.055(16) 0.063(19) 0.057(17) -0.011(19) -0.009(13) 0.043(19)
N4' 0.048(10) 0.028(6) 0.016(10) 0.001(7) -0.011(6) 0.000(6)
N5' 0.056(15) 0.048(16) 0.054(16) 0.023(17) -0.012(12) 0.024(17)
C1 0.034(5) 0.029(5) 0.033(5) -0.007(4) -0.005(4) -0.002(4)
C2 0.031(5) 0.024(5) 0.042(6) -0.011(4) -0.016(4) -0.002(4)
C3 0.029(5) 0.031(5) 0.033(5) -0.006(4) -0.011(4) -0.007(4)
C4 0.024(5) 0.041(6) 0.064(7) -0.021(5) -0.007(5) 0.000(4)
C5 0.034(5) 0.055(7) 0.056(7) -0.021(5) -0.019(5) 0.000(5)
C6 0.023(5) 0.088(10) 0.099(11) -0.046(8) -0.011(6) 0.000(6)
C7 0.057(9) 0.090(11) 0.118(14) -0.070(10) 0.026(9) -0.021(8)
C8 0.104(12) 0.055(8) 0.059(8) -0.028(7) 0.020(8) -0.023(8)
C9 0.052(7) 0.044(6) 0.061(8) -0.020(6) -0.021(6) -0.001(5)
C10 0.036(6) 0.035(6) 0.059(7) -0.006(5) -0.010(5) -0.004(4)
C11 0.062(8) 0.058(9) 0.090(11) -0.008(8) 0.018(8) -0.001(7)
C12 0.126(14) 0.074(10) 0.050(8) -0.025(7) -0.001(9) -0.025(10)
C13 0.094(11) 0.063(9) 0.051(8) -0.015(6) -0.044(8) -0.001(7)
C14 0.053(6) 0.045(6) 0.055(7) -0.009(5) -0.029(5) -0.009(5)
C15 0.052(6) 0.028(5) 0.032(5) 0.000(4) -0.014(5) -0.007(4)
C16 0.062(15) 0.035(11) 0.021(12) -0.017(9) 0.008(12) -0.006(10)
C17 0.024(14) 0.07(2) 0.043(15) -0.027(14) -0.013(12) 0.016(14)
C16' 0.061(14) 0.027(11) 0.039(13) -0.013(10) -0.032(12) 0.003(10)
C17' 0.053(19) 0.07(2) 0.042(19) 0.009(16) -0.008(14) -0.026(15)
C18 0.044(7) 0.042(7) 0.148(14) -0.026(8) -0.026(8) 0.003(5)
C19 0.057(8) 0.059(9) 0.183(17) -0.039(10) -0.055(10) 0.015(7)
C20 0.096(11) 0.070(9) 0.048(7) -0.002(6) -0.004(7) -0.012(8)
O6 0.030(4) 0.053(5) 0.051(4) -0.008(4) -0.013(3) -0.001(3)
C21 0.048(6) 0.044(6) 0.062(7) -0.010(5) -0.013(5) -0.012(5)
O7 0.042(4) 0.087(7) 0.077(6) 0.021(5) -0.016(5) -0.023(5)
C22 0.060(8) 0.057(9) 0.121(13) 0.011(9) -0.024(8) -0.002(7)

loop_
_atom_type_symbol
_atom_type_description
_atom_type_scat_dispersion_real
_atom_type_scat_dispersion_imag
_atom_type_scat_source
C C 0.0033 0.0016 'International Tables Vol C Tables 4.2.6.8 and 6.1.1.4'
H H 0.0000 0.0000 'International Tables Vol C Tables 4.2.6.8 and 6.1.1.4'
N N 0.0061 0.0033 'International Tables Vol C Tables 4.2.6.8 and 6.1.1.4'
O O 0.0106 0.0060 'International Tables Vol C Tables 4.2.6.8 and 6.1.1.4'
Co Co 0.3494 0.9721 'International Tables Vol C Tables 4.2.6.8 and 6.1.1.4'
Ru Ru -1.2594 0.8363 'International Tables Vol C Tables 4.2.6.8 and 6.1.1.4'

loop_
_geom_angle_atom_site_label_1
_geom_angle_atom_site_label_2
_geom_angle_atom_site_label_3
_geom_angle
_geom_angle_site_symmetry_1
_geom_angle_site_symmetry_3
O2 Ru O1 176.4(3) . .
O2 Ru C2 92.0(3) . .
O1 Ru C2 91.5(3) . .
O2 Ru N4 98.4(5) . .
O1 Ru N4 78.1(5) . .
C2 Ru N4 169.5(6) . .
O2 Ru C3 91.5(3) . .
O1 Ru C3 89.2(3) . .
C2 Ru C3 91.0(3) . .
N4 Ru C3 87.0(6) . .
O2 Ru C1 88.8(3) . .
O1 Ru C1 90.5(3) . .
C2 Ru C1 89.3(4) . .
N4 Ru C1 92.6(6) . .
C3 Ru C1 179.6(4) . .
O2 Ru N4' 77.0(6) . .
O1 Ru N4' 99.4(6) . .
C2 Ru N4' 168.9(6) . .
N4 Ru N4' 21.6(6) . .
C3 Ru N4' 90.5(5) . .
C1 Ru N4' 89.2(5) . .
N2 Co O4 99.0(3) 2_467 .
N2 Co N1 93.8(3) 2_467 .
O4 Co N1 87.7(3) . .
N2 Co N3 91.4(3) 2_467 1_545
O4 Co N3 89.4(3) . 1_545
N1 Co N3 174.4(3) . 1_545
N2 Co O3 87.5(3) 2_467 .
O4 Co O3 173.4(3) . .
N1 Co O3 91.4(3) . .
N3 Co O3 90.9(3) 1_545 .
N2 Co O5 172.8(3) 2_467 .
O4 Co O5 88.0(3) . .
N1 Co O5 88.2(3) . .
N3 Co O5 86.9(3) 1_545 .
O3 Co O5 85.5(3) . .
C4 O1 Ru 117.4(6) . .
C15 O2 Ru 118.7(6) . .
C18 O3 Co 120.9(7) . .
C19 O4 Co 130.3(7) . .
C20 O5 Co 127.8(7) . .
C1 N1 Co 171.4(8) . .
C2 N2 Co 162.3(7) . 2_467
C3 N3 Co 172.1(8) . 1_565
C16 N4 C9 117.6(19) . .
C16 N4 Ru 124.6(19) . .
C9 N4 Ru 117.7(11) . .
C16' N4' C10 127(2) . .
C16' N4' Ru 119.5(19) . .
C10 N4' Ru 113.3(12) . .
N1 C1 Ru 173.4(9) . .
N2 C2 Ru 176.7(8) . .
N3 C3 Ru 177.6(8) . .
O1 C4 C9 123.1(10) . .
O1 C4 C5 118.0(10) . .
C9 C4 C5 118.6(10) . .
C6 C5 C4 121.1(11) . .
C5 C6 C7 120.2(12) . .
C8 C7 C6 120.5(13) . .
C7 C8 C9 119.5(12) . .
C4 C9 C8 119.7(11) . .
C4 C9 C16' 138.2(14) . .
C8 C9 C16' 101.9(14) . .
C4 C9 N4 102.0(11) . .
C8 C9 N4 138.2(12) . .
C16' C9 N4 36.8(10) . .
C11 C10 C15 119.2(11) . .
C11 C10 C16 105.1(13) . .
C15 C10 C16 135.8(13) . .
C11 C10 N4' 137.0(13) . .
C15 C10 N4' 103.8(11) . .
C16 C10 N4' 32.0(10) . .
C10 C11 C12 121.0(13) . .
C13 C12 C11 119.6(12) . .
C12 C13 C14 121.0(13) . .
C13 C14 C15 121.5(12) . .
O2 C15 C10 124.4(9) . .
O2 C15 C14 118.0(10) . .
C10 C15 C14 117.7(10) . .
N4 C16 C10 115(2) . .
N4 C16 C17 122(3) . .
C10 C16 C17 123.0(19) . .
N5 C17 C16 177(3) . .
N4' C16' C9 120(2) . .
N4' C16' C17' 123(2) . .
C9 C16' C17' 117(2) . .
N5' C17' C16' 175(4) . .

loop_
_geom_bond_atom_site_label_1
_geom_bond_atom_site_label_2
_geom_bond_distance
_geom_bond_site_symmetry_2
Ru O2 1.936(7) .
Ru O1 1.999(7) .
Ru C2 2.018(10) .
Ru N4 1.98(2) .
Ru C3 2.053(10) .
Ru C1 2.056(10) .
Ru N4' 2.15(2) .
Co N2 2.078(8) 2_467
Co O4 2.086(6) .
Co N1 2.100(9) .
Co N3 2.103(8) 1_545
Co O3 2.142(6) .
Co O5 2.146(7) .
O1 C4 1.339(11) .
O2 C15 1.329(11) .
O3 C18 1.437(13) .
O4 C19 1.402(14) .
O5 C20 1.404(13) .
N1 C1 1.140(13) .
N2 C2 1.160(12) .
N2 Co 2.078(8) 2_467
N3 C3 1.158(12) .
N3 Co 2.103(8) 1_565
N4 C16 1.35(3) .
N4 C9 1.61(2) .
N5 C17 1.16(5) .
N4' C16' 1.23(3) .
N4' C10 1.55(2) .
N5' C17' 1.13(5) .
C4 C9 1.392(15) .
C4 C5 1.396(14) .
C5 C6 1.364(15) .
C6 C7 1.38(2) .
C7 C8 1.37(2) .
C8 C9 1.415(18) .
C9 C16' 1.46(2) .
C10 C11 1.382(18) .
C10 C15 1.395(14) .
C10 C16 1.42(3) .
C11 C12 1.40(2) .
C12 C13 1.34(2) .
C13 C14 1.347(16) .
C14 C15 1.421(14) .
C16 C17 1.44(4) .
C16' C17' 1.49(4) .
O6 C21 1.442(12) .
O7 C22 1.339(14) .
